data_7127169
loop_
_publ_author_name
'Prodius, Denis'
'Klocke, Matthew'
'Smetana, Volodymyr'
'Alammar, Tarek'
'Perez Garcia, Marilu'
'Windus, Theresa L.'
'Nlebedim, Ikenna C.'
'Mudring, Anja-Verena'

_publ_section_title
;
 Rationally designed rare earth separation by selective oxalate
 solubilization.
;
_journal_issue 77
_journal_name_full 'Chemical communications (Cambridge, England)'
_journal_page_first 11386
_journal_page_last 11389
_journal_paper_doi 10.1039/d0cc02270e
_journal_volume 56
_journal_year 2020
_chemical_formula_sum 'C24 H28 Ho N8 O18'
_chemical_formula_weight 881.47
_space_group_IT_number 9
_space_group_name_Hall 'C -2yc'
_space_group_name_H-M_alt 'C 1 c 1'
_symmetry_cell_setting monoclinic
_symmetry_space_group_name_H-M 'C 1 c 1'
_atom_sites_solution_hydrogens geom
_atom_sites_solution_primary direct
_atom_sites_solution_secondary difmap
_audit_creation_method SHELXL-97
_audit_update_record
;
2019-02-19 deposited with the CCDC.	2020-08-18 downloaded from the CCDC.
;
_cell_angle_alpha 90.00
_cell_angle_beta 98.538(7)
_cell_angle_gamma 90.00
_cell_formula_units_Z 4
_cell_length_a 12.0981(19)
_cell_length_b 17.5518(19)
_cell_length_c 18.316(2)
_cell_measurement_reflns_used 81138
_cell_measurement_temperature 296(2)
_cell_measurement_theta_max 36.44
_cell_measurement_theta_min 2.06
_cell_volume 3846.2(8)
_computing_structure_refinement 'SHELXL-97 (Sheldrick, 1997)'
_computing_structure_solution 'SHELXS-97 (Sheldrick, 1990)'
_diffrn_ambient_temperature 296(2)
_diffrn_measured_fraction_theta_full 0.964
_diffrn_measured_fraction_theta_max 0.964
_diffrn_measurement_device_type 'Bruker CCD'
_diffrn_radiation_monochromator graphite
_diffrn_radiation_source 'fine-focus sealed tube'
_diffrn_radiation_type MoK\a
_diffrn_radiation_wavelength 0.71073
_diffrn_reflns_av_R_equivalents 0.0532
_diffrn_reflns_av_sigmaI/netI 0.0490
_diffrn_reflns_limit_h_max 20
_diffrn_reflns_limit_h_min -20
_diffrn_reflns_limit_k_max 28
_diffrn_reflns_limit_k_min -28
_diffrn_reflns_limit_l_max 30
_diffrn_reflns_limit_l_min -30
_diffrn_reflns_number 81138
_diffrn_reflns_theta_full 36.44
_diffrn_reflns_theta_max 36.44
_diffrn_reflns_theta_min 2.06
_exptl_absorpt_coefficient_mu 2.136
_exptl_crystal_density_diffrn 1.522
_exptl_crystal_density_method 'not measured'
_exptl_crystal_description 'irregular fragment'
_exptl_crystal_F_000 1756
_refine_diff_density_max 2.957
_refine_diff_density_min -1.407
_refine_diff_density_rms 0.197
_refine_ls_abs_structure_details 'Flack H D (1983), Acta Cryst. A39, 876-881'
_refine_ls_abs_structure_Flack 0.00
_refine_ls_extinction_method none
_refine_ls_goodness_of_fit_ref 1.083
_refine_ls_hydrogen_treatment mixed
_refine_ls_matrix_type full
_refine_ls_number_parameters 271
_refine_ls_number_reflns 17907
_refine_ls_number_restraints 2
_refine_ls_restrained_S_all 1.083
_refine_ls_R_factor_all 0.0902
_refine_ls_R_factor_gt 0.0580
_refine_ls_shift/su_max 0.100
_refine_ls_shift/su_mean 0.036
_refine_ls_structure_factor_coef Fsqd
_refine_ls_weighting_details 'calc w=1/[\s^2^(Fo^2^)+(0.0884P)^2^+6.3441P] where P=(Fo^2^+2Fc^2^)/3'
_refine_ls_weighting_scheme calc
_refine_ls_wR_factor_gt 0.1550
_refine_ls_wR_factor_ref 0.1747
_reflns_number_gt 12327
_reflns_number_total 17907
_reflns_threshold_expression >2sigma(I)
_cod_data_source_file d0cc02270e2.cif
_cod_data_source_block homim282
_cod_depositor_comments 'Adding full bibliography for 7127165--7127177.cif.'
_cod_original_cell_volume 3846.1(9)
_cod_original_sg_symbol_H-M Cc
_cod_database_code 7127169

loop_
_symmetry_equiv_pos_as_xyz
'x, y, z'
'x, -y, z+1/2'
'x+1/2, y+1/2, z'
'x+1/2, -y+1/2, z+1/2'

loop_
_atom_site_label
_atom_site_type_symbol
_atom_site_fract_x
_atom_site_fract_y
_atom_site_fract_z
_atom_site_U_iso_or_equiv
_atom_site_adp_type
_atom_site_occupancy
_atom_site_symmetry_multiplicity
_atom_site_calc_flag
_atom_site_refinement_flags
_atom_site_disorder_assembly
_atom_site_disorder_group
Ho1 Ho 0.16450(16) 0.123567(10) 0.37388(11) 0.03604(6) Uani 1 1 d . . .
O1 O 0.2367(6) 0.2312(3) 0.3221(4) 0.0466(16) Uani 1 1 d . . .
O2 O 0.2445(6) 0.0166(4) 0.4377(4) 0.0531(17) Uani 1 1 d . . .
O3 O 0.0841(6) 0.0168(4) 0.3069(4) 0.0469(15) Uani 1 1 d . . .
O4 O 0.0872(7) 0.2314(4) 0.4248(5) 0.057(2) Uani 1 1 d . . .
O5 O 0.0180(6) 0.0971(4) 0.4467(4) 0.0472(14) Uani 1 1 d . . .
O6 O 0.4441(11) 0.1280(4) 0.2405(7) 0.061(3) Uani 1 1 d . . .
O7 O 0.3038(6) 0.0865(3) 0.3055(4) 0.0537(18) Uani 1 1 d . . .
O8 O -0.1195(13) 0.1383(6) 0.4951(8) 0.072(3) Uani 1 1 d . . .
O9 O 0.3151(7) 0.1559(4) 0.4617(5) 0.061(2) Uani 1 1 d . . .
O10 O 0.0209(8) 0.1585(4) 0.2784(4) 0.0576(17) Uani 1 1 d . . .
O11 O -0.0400(9) 0.2809(6) 0.4823(6) 0.085(3) Uani 1 1 d . . .
C1 C 0.3592(9) 0.1461(7) 0.2773(6) 0.0396(18) Uani 1 1 d . . .
C2 C 0.3454(10) 0.0237(7) 0.4732(7) 0.068(3) Uani 1 1 d . . .
O12 O 0.3774(7) 0.2801(3) 0.2720(5) 0.062(2) Uani 1 1 d . . .
C3 C -0.0419(12) 0.1417(8) 0.4679(8) 0.053(3) Uani 1 1 d . . .
O14 O 0.4056(6) -0.0316(5) 0.5021(5) 0.075(2) Uani 1 1 d . . .
C4 C 0.0067(9) 0.2276(6) 0.4595(6) 0.050(2) Uani 1 1 d . . .
C5 C 0.3283(9) 0.2242(5) 0.2926(5) 0.044(2) Uani 1 1 d . . .
C6 C -0.0341(9) 0.1093(6) 0.2419(6) 0.054(2) Uani 1 1 d . . .
C7 C -0.0016(7) 0.0242(4) 0.2630(5) 0.0394(15) Uani 1 1 d . . .
O15 O -0.0518(6) -0.0270(4) 0.2291(5) 0.0664(18) Uani 1 1 d . . .
C8 C 0.3880(7) 0.1056(5) 0.4834(5) 0.0455(16) Uani 1 1 d . . .
N1 N -0.2168(6) 0.2634(4) 0.5644(4) 0.0597(16) Uani 1 1 d . . .
H37 H -0.1709 0.2365 0.5435 0.072 Uiso 1 1 calc . . .
N4X N 0.3420(7) -0.0644(3) 0.2959(5) 0.0653(19) Uani 1 1 d . . .
H45 H 0.3439 -0.0155 0.2940 0.078 Uiso 1 1 calc . . .
C9 C 0.2840(11) -0.1094(5) 0.3310(5) 0.073(3) Uani 1 1 d . . .
H46 H 0.2355 -0.0914 0.3619 0.088 Uiso 1 1 calc . . .
C10 C -0.3386(7) 0.3068(5) 0.6316(5) 0.063(2) Uani 1 1 d . . .
H48 H -0.3891 0.3100 0.6652 0.076 Uiso 1 1 calc . . .
O16 O 0.4865(7) 0.1159(4) 0.5089(6) 0.083(3) Uani 1 1 d . . .
O17 O -0.1064(16) 0.1215(5) 0.1910(11) 0.161(9) Uani 1 1 d . . .
C11 C -0.2590(11) 0.2475(6) 0.3447(6) 0.076(3) Uani 1 1 d . . .
H4 H -0.2034 0.2098 0.3613 0.091 Uiso 1 1 calc . . .
H5 H -0.3099 0.2276 0.3039 0.091 Uiso 1 1 calc . . .
H6 H -0.2993 0.2603 0.3843 0.091 Uiso 1 1 calc . . .
C12 C -0.2162 0.3374 0.5608 0.062 Uani 1 1 d . . .
H70 H -0.1704 0.3665 0.5352 0.074 Uiso 1 1 calc . . .
N3 N 0.2977 -0.1814 0.3201 0.058 Uani 1 1 d . . .
N6X N 0.6545 -0.1211 0.3709 0.143 Uani 1 1 d . . .
H23 H 0.6576 -0.1700 0.3727 0.171 Uiso 1 1 calc . . .
N5 N 0.6938 -0.0091 0.3470 0.050 Uani 1 1 d . . .
C13 C 0.5956 -0.0800 0.4125 0.076 Uani 1 1 d . . .
H41 H 0.5496 -0.0980 0.4451 0.091 Uiso 1 1 calc . . .
C14 C 0.6199 0.0038 0.3952 0.126 Uani 1 1 d . . .
H44 H 0.5927 0.0489 0.4123 0.152 Uiso 1 1 calc . . .
C15 C 0.5390 0.2753 0.1842 0.069 Uani 1 1 d . . .
H21 H 0.4868 0.2714 0.2166 0.083 Uiso 1 1 calc . . .
C16 C 0.7248 0.0690 0.3148 0.093 Uani 1 1 d . . .
H7 H 0.6687 0.1061 0.3213 0.112 Uiso 1 1 calc . . .
H8 H 0.7288 0.0634 0.2631 0.112 Uiso 1 1 calc . . .
H9 H 0.7959 0.0857 0.3400 0.112 Uiso 1 1 calc . . .
C17 C 0.7096 -0.0789 0.3251 0.132 Uani 1 1 d . . .
H10 H 0.7484 -0.0954 0.2879 0.158 Uiso 1 1 calc . . .
C18 C -0.2920 0.2301 0.6021 0.062 Uani 1 1 d . . .
H11 H -0.3102 0.1793 0.6086 0.074 Uiso 1 1 calc . . .
C19 C 0.3844 -0.1723 0.2769 0.086 Uani 1 1 d . . .
H80 H 0.4258 -0.2120 0.2610 0.103 Uiso 1 1 calc . . .
C20 C 0.5827 0.2180 0.1558 0.069 Uani 1 1 d . . .
H6A H 0.5650 0.1669 0.1605 0.083 Uiso 1 1 calc . . .
C21 C 0.3956 -0.1141 0.2651 0.056 Uani 1 1 d . . .
H8A H 0.4439 -0.0995 0.2326 0.067 Uiso 1 1 calc . . .
N8 N 0.5762 0.3387 0.1625 0.069 Uani 1 1 d . . .
H4A H 0.5434 0.3801 0.1724 0.083 Uiso 1 1 calc . . .
C22 C 0.6496 0.3430 0.1312 0.069 Uani 1 1 d . . .
H6B H 0.6898 0.3847 0.1180 0.083 Uiso 1 1 calc . . .
N7X N 0.6620 0.2483 0.1165 0.069 Uani 1 1 d . . .
C23 C -0.3295 0.4403 0.6198 0.096 Uani 1 1 d . . .
H1 H -0.2812 0.4778 0.6031 0.115 Uiso 1 1 calc . . .
H2 H -0.3260 0.4441 0.6724 0.115 Uiso 1 1 calc . . .
H3 H -0.4049 0.4489 0.5964 0.115 Uiso 1 1 calc . . .
O18 O 0.5804 -0.0339 0.6086 0.093 Uani 1 1 d . . .
O19 O -0.2018 -0.0176 0.0932 0.103 Uani 1 1 d . . .
C24 C 0.7382 0.1983 0.0724 0.095 Uani 1 1 d . . .
H50 H 0.8008 0.1793 0.1058 0.114 Uiso 1 1 calc . . .
H51 H 0.7645 0.2289 0.0351 0.114 Uiso 1 1 calc . . .
H12 H 0.6955 0.1563 0.0495 0.114 Uiso 1 1 calc . . .
N2X N -0.2943 0.3656 0.6011 0.062 Uani 1 1 d . . .

loop_
_atom_site_aniso_label
_atom_site_aniso_U_11
_atom_site_aniso_U_22
_atom_site_aniso_U_33
_atom_site_aniso_U_23
_atom_site_aniso_U_13
_atom_site_aniso_U_12
Ho1 0.04044(10) 0.02392(8) 0.04592(11) 0.00000(17) 0.01355(7) -0.00044(17)
O1 0.051(3) 0.027(3) 0.070(4) 0.009(3) 0.035(3) 0.002(2)
O2 0.055(4) 0.028(3) 0.071(5) 0.012(3) -0.007(3) -0.005(3)
O3 0.049(4) 0.038(3) 0.054(4) 0.001(3) 0.012(3) 0.002(3)
O4 0.068(5) 0.041(4) 0.068(5) 0.003(3) 0.026(4) 0.006(3)
O5 0.062(4) 0.025(2) 0.060(3) 0.001(2) 0.029(3) 0.004(2)
O6 0.066(5) 0.051(4) 0.079(6) -0.002(3) 0.049(4) -0.004(3)
O7 0.063(4) 0.022(2) 0.086(4) 0.000(2) 0.046(3) -0.007(2)
O8 0.077(6) 0.056(4) 0.095(7) 0.031(4) 0.050(5) 0.003(4)
O9 0.054(4) 0.034(4) 0.093(6) -0.007(4) 0.007(4) -0.002(3)
O10 0.077(5) 0.037(4) 0.053(3) 0.008(3) -0.012(3) 0.011(3)
O11 0.084(6) 0.086(6) 0.092(6) -0.004(5) 0.037(5) 0.009(5)
C1 0.042(4) 0.038(3) 0.042(4) -0.011(4) 0.016(3) -0.001(3)
C2 0.062(6) 0.063(6) 0.079(7) 0.012(5) 0.011(5) -0.016(4)
O12 0.078(4) 0.025(2) 0.099(5) -0.002(3) 0.064(4) -0.013(3)
C3 0.054(6) 0.044(4) 0.067(7) -0.015(5) 0.028(5) -0.010(4)
O14 0.045(3) 0.050(4) 0.127(7) 0.020(4) 0.006(3) 0.012(3)
C4 0.039(4) 0.046(5) 0.063(6) 0.006(4) 0.008(4) 0.004(3)
C5 0.066(5) 0.031(4) 0.041(4) 0.005(3) 0.028(4) -0.008(3)
C6 0.056(5) 0.055(4) 0.051(5) 0.010(4) 0.010(4) 0.004(4)
C7 0.046(3) 0.027(3) 0.044(3) -0.006(2) 0.004(3) -0.004(2)
O15 0.058(4) 0.049(3) 0.085(4) -0.010(3) -0.014(3) -0.013(3)
C8 0.044(4) 0.045(3) 0.049(4) 0.007(3) 0.010(3) -0.007(3)
N1 0.056(3) 0.075(4) 0.052(3) -0.001(3) 0.023(3) 0.019(3)
N4X 0.078(4) 0.032(3) 0.078(4) -0.013(3) -0.013(4) 0.017(3)
C9 0.121(9) 0.039(4) 0.054(4) -0.006(3) -0.004(5) 0.010(4)
C10 0.059(4) 0.078(5) 0.059(4) 0.004(4) 0.033(3) 0.017(4)
O16 0.066(4) 0.070(4) 0.103(7) 0.021(4) -0.021(4) -0.033(3)
O17 0.185(16) 0.075(7) 0.180(15) 0.005(6) -0.109(13) 0.024(6)
C11 0.107(8) 0.052(5) 0.072(6) 0.006(4) 0.025(5) 0.006(5)
C12 0.054 0.081 0.057 -0.002 0.031 0.016
N3 0.088 0.038 0.048 0.004 0.010 0.014
N6X 0.147 0.047 0.195 0.036 -0.103 -0.061
N5 0.059 0.032 0.057 0.001 0.005 -0.019
C13 0.059 0.066 0.094 0.031 -0.018 -0.024
C14 0.094 0.080 0.196 0.041 -0.008 0.008
C15 0.060 0.090 0.060 0.005 0.017 0.005
C16 0.089 0.052 0.143 0.007 0.032 -0.006
C17 0.091 0.113 0.163 -0.054 -0.077 0.044
C18 0.054 0.081 0.057 -0.002 0.031 0.016
C19 0.075 0.090 0.100 0.004 0.038 0.046
C20 0.060 0.090 0.060 0.005 0.017 0.005
C21 0.058 0.047 0.060 -0.016 0.002 0.030
N8 0.060 0.090 0.060 0.005 0.017 0.005
C22 0.060 0.090 0.060 0.005 0.017 0.005
N7X 0.060 0.090 0.060 0.005 0.017 0.005
C23 0.116 0.076 0.106 -0.007 0.047 -0.004
O18 0.094 0.061 0.119 -0.001 0.005 0.015
O19 0.082 0.114 0.102 -0.005 -0.018 -0.005
C24 0.088 0.136 0.071 0.028 0.043 0.046
N2X 0.054 0.081 0.057 -0.002 0.031 0.016

loop_
_atom_type_symbol
_atom_type_description
_atom_type_scat_dispersion_real
_atom_type_scat_dispersion_imag
_atom_type_scat_source
C C 0.0033 0.0016 'International Tables Vol C Tables 4.2.6.8 and 6.1.1.4'
H H 0.0000 0.0000 'International Tables Vol C Tables 4.2.6.8 and 6.1.1.4'
N N 0.0061 0.0033 'International Tables Vol C Tables 4.2.6.8 and 6.1.1.4'
O O 0.0106 0.0060 'International Tables Vol C Tables 4.2.6.8 and 6.1.1.4'
Ho Ho -0.2175 4.6783 'International Tables Vol C Tables 4.2.6.8 and 6.1.1.4'

loop_
_geom_angle_atom_site_label_1
_geom_angle_atom_site_label_2
_geom_angle_atom_site_label_3
_geom_angle
_geom_angle_site_symmetry_1
_geom_angle_site_symmetry_3
_geom_angle_publ_flag
O9 Ho1 O2 68.0(3) . . ?
O9 Ho1 O10 150.40(16) . . ?
O2 Ho1 O10 141.6(3) . . ?
O9 Ho1 O1 77.4(3) . . ?
O2 Ho1 O1 134.2(3) . . ?
O10 Ho1 O1 76.5(3) . . ?
O9 Ho1 O4 81.2(3) . . ?
O2 Ho1 O4 127.1(3) . . ?
O10 Ho1 O4 78.0(3) . . ?
O1 Ho1 O4 72.94(13) . . ?
O9 Ho1 O7 83.4(3) . . ?
O2 Ho1 O7 76.5(3) . . ?
O10 Ho1 O7 100.7(3) . . ?
O1 Ho1 O7 70.5(2) . . ?
O4 Ho1 O7 142.5(2) . . ?
O9 Ho1 O3 140.7(3) . . ?
O2 Ho1 O3 74.44(13) . . ?
O10 Ho1 O3 67.7(3) . . ?
O1 Ho1 O3 125.3(3) . . ?
O4 Ho1 O3 133.0(3) . . ?
O7 Ho1 O3 77.0(2) . . ?
O9 Ho1 O5 103.3(3) . . ?
O2 Ho1 O5 81.6(2) . . ?
O10 Ho1 O5 86.5(3) . . ?
O1 Ho1 O5 136.6(2) . . ?
O4 Ho1 O5 64.5(2) . . ?
O7 Ho1 O5 152.76(16) . . ?
O3 Ho1 O5 81.7(2) . . ?
C5 O1 Ho1 118.7(5) . . ?
C2 O2 Ho1 117.5(6) . . ?
C7 O3 Ho1 120.0(5) . . ?
C4 O4 Ho1 123.0(7) . . ?
C3 O5 Ho1 126.5(8) . . ?
C1 O7 Ho1 114.7(6) . . ?
C8 O9 Ho1 119.0(7) . . ?
C6 O10 Ho1 120.1(6) . . ?
O6 C1 O7 117.1(9) . . ?
O6 C1 C5 123.7(9) . . ?
O7 C1 C5 119.1(8) . . ?
O14 C2 O2 124.7(10) . . ?
O14 C2 C8 120.1(10) . . ?
O2 C2 C8 115.1(10) . . ?
O8 C3 O5 135.0(14) . . ?
O8 C3 C4 115.1(12) . . ?
O5 C3 C4 109.7(10) . . ?
O11 C4 O4 125.6(11) . . ?
O11 C4 C3 119.5(9) . . ?
O4 C4 C3 114.7(10) . . ?
O12 C5 O1 121.8(8) . . ?
O12 C5 C1 122.6(8) . . ?
O1 C5 C1 115.2(7) . . ?
O17 C6 O10 125.0(10) . . ?
O17 C6 C7 119.1(10) . . ?
O10 C6 C7 115.9(9) . . ?
O15 C7 O3 125.0(8) . . ?
O15 C7 C6 119.4(8) . . ?
O3 C7 C6 114.7(7) . . ?
O16 C8 O9 127.3(9) . . ?
O16 C8 C2 118.5(9) . . ?
O9 C8 C2 114.2(9) . . ?
C12 N1 C18 117.7(4) . . ?
C21 N4X C9 98.8(6) . . ?
N4X C9 N3 115.5(10) . . ?
N4X C9 C21 40.2(5) . . ?
N3 C9 C21 75.4(6) . . ?
N4X C9 C19 71.1(6) . . ?
N3 C9 C19 44.5(4) . . ?
C21 C9 C19 31.01(19) . . ?
N2X C10 C18 109.3(4) . . ?
N1 C12 N2X 108.9(3) . . ?
C9 N3 C19 95.6(6) . . ?
C9 N3 C11 132.9(7) . 3_545 ?
C19 N3 C11 131.4(4) . 3_545 ?
C13 N6X C17 114.2 . . ?
C17 N5 C14 119.4 . . ?
C17 N5 C16 130.6 . . ?
C14 N5 C16 108.5 . . ?
N6X C13 C14 105.4 . . ?
N5 C14 C13 98.0 . . ?
C20 C15 N8 111.6 . . ?
N5 C17 N6X 102.2 . . ?
N1 C18 C10 96.2(4) . . ?
C21 C19 N3 110.6 . . ?
C21 C19 C9 71.0(3) . . ?
N3 C19 C9 39.9(3) . . ?
C15 C20 N7X 105.7 . . ?
C19 C21 N4X 119.0(4) . . ?
C19 C21 C9 78.0(3) . . ?
N4X C21 C9 41.0(5) . . ?
C22 N8 C15 123.6 . . ?
N8 C22 N7X 96.3 . . ?
C20 N7X C24 123.6 . . ?
C20 N7X C22 102.0 . . ?
C24 N7X C22 134.4 . . ?
C10 N2X C12 107.5(3) . . ?
C10 N2X C23 117.2(3) . . ?
C12 N2X C23 135.1 . . ?

loop_
_geom_bond_atom_site_label_1
_geom_bond_atom_site_label_2
_geom_bond_distance
_geom_bond_site_symmetry_2
_geom_bond_publ_flag
Ho1 O9 2.316(9) . ?
Ho1 O2 2.343(6) . ?
Ho1 O10 2.355(7) . ?
Ho1 O1 2.341(5) . ?
Ho1 O4 2.364(7) . ?
Ho1 O7 2.336(6) . ?
Ho1 O3 2.369(7) . ?
Ho1 O5 2.417(6) . ?
O1 C5 1.308(10) . ?
O2 C2 1.301(14) . ?
O3 C7 1.221(11) . ?
O4 C4 1.242(12) . ?
O5 C3 1.170(14) . ?
O6 C1 1.347(14) . ?
O7 C1 1.384(12) . ?
O8 C3 1.129(17) . ?
O9 C8 1.269(13) . ?
O10 C6 1.227(14) . ?
O11 C4 1.199(13) . ?
C1 C5 1.459(14) . ?
C2 O14 1.279(15) . ?
C2 C8 1.530(15) . ?
O12 C5 1.234(9) . ?
C3 C4 1.633(17) . ?
C6 O17 1.199(15) . ?
C6 C7 1.579(12) . ?
C7 O15 1.203(10) . ?
C8 O16 1.227(12) . ?
N1 C12 1.301(8) . ?
N1 C18 1.354(7) . ?
N4X C21 1.267(7) . ?
N4X C9 1.290(15) . ?
C9 N3 1.293(8) . ?
C9 C21 1.941(13) . ?
C9 C19 2.008(11) . ?
C10 N2X 1.324(9) . ?
C10 C18 1.585(8) . ?
C11 N3 1.523(11) 3_455 ?
C12 N2X 1.3735 . ?
N3 C19 1.4142 . ?
N3 C11 1.523(11) 3_545 ?
N6X C13 1.3300 . ?
N6X C17 1.3649 . ?
N5 C17 1.3120 . ?
N5 C14 1.3662 . ?
N5 C16 1.5599 . ?
C13 C14 1.5408 . ?
C15 C20 1.2818 . ?
C15 N8 1.2855 . ?
C19 C21 1.0575 . ?
C20 N7X 1.3875 . ?
N8 C22 1.1281 . ?
C22 N7X 1.6941 . ?
N7X C24 1.5786 . ?
C23 N2X 1.4360 . ?
